data_1571215
loop_
_publ_author_name
'Shukla, Pragati'
'Ambhore, Madan D.'
'Anand, Venkataramanarao G.'

_publ_section_title
;
 Open shell (4<i>n</i> + 2)&#x3c0; and closed shell 4<i>n</i>&#x3c0;
 planar core-modified decaphyrins.
;
_journal_issue 16
_journal_name_full 'Chemical science'
_journal_page_first 6022
_journal_page_last 6027
_journal_paper_doi 10.1039/d3sc05251f
_journal_volume 15
_journal_year 2024
_chemical_formula_moiety '2(C68 H20 F20 S10)'
_chemical_formula_sum 'C68 H20 Cl0 F20 S10'
_chemical_formula_weight 1537.44
_space_group_crystal_system triclinic
_space_group_IT_number 2
_space_group_name_Hall '-P 1'
_space_group_name_H-M_alt 'P -1'
_atom_sites_solution_hydrogens geom
_audit_creation_method SHELXL-2014/7
_audit_update_record
;
2023-09-11 deposited with the CCDC.	2024-03-11 downloaded from the CCDC.
;
_cell_angle_alpha 66.193(8)
_cell_angle_beta 79.426(9)
_cell_angle_gamma 86.247(8)
_cell_formula_units_Z 3
_cell_length_a 12.453(3)
_cell_length_b 21.757(6)
_cell_length_c 23.660(6)
_cell_measurement_reflns_used 3835
_cell_measurement_temperature 150(2)
_cell_measurement_theta_max 18.55
_cell_measurement_theta_min 2.22
_cell_volume 5765(3)
_computing_structure_refinement 'SHELXL-2014/7 (Sheldrick, 2014)'
_diffrn_ambient_temperature 150(2)
_diffrn_measured_fraction_theta_full 0.999
_diffrn_measured_fraction_theta_max 0.990
_diffrn_measurement_device_type 'Bruker APEX-II CCD'
_diffrn_measurement_method '\f and \w scans'
_diffrn_radiation_type MoK\a
_diffrn_radiation_wavelength 0.71073
_diffrn_reflns_av_R_equivalents 0.2441
_diffrn_reflns_av_unetI/netI 0.3156
_diffrn_reflns_Laue_measured_fraction_full 0.999
_diffrn_reflns_Laue_measured_fraction_max 0.990
_diffrn_reflns_limit_h_max 15
_diffrn_reflns_limit_h_min -16
_diffrn_reflns_limit_k_max 28
_diffrn_reflns_limit_k_min -28
_diffrn_reflns_limit_l_max 30
_diffrn_reflns_limit_l_min -30
_diffrn_reflns_number 96046
_diffrn_reflns_point_group_measured_fraction_full 0.999
_diffrn_reflns_point_group_measured_fraction_max 0.990
_diffrn_reflns_theta_full 25.242
_diffrn_reflns_theta_max 27.612
_diffrn_reflns_theta_min 1.655
_exptl_absorpt_coefficient_mu 0.372
_exptl_crystal_colour Green
_exptl_crystal_density_diffrn 1.328
_exptl_crystal_description Rod
_exptl_crystal_F_000 2304
_refine_diff_density_max 1.332
_refine_diff_density_min -0.842
_refine_diff_density_rms 0.118
_refine_ls_extinction_method none
_refine_ls_goodness_of_fit_ref 0.943
_refine_ls_hydrogen_treatment constr
_refine_ls_matrix_type full
_refine_ls_number_parameters 1294
_refine_ls_number_reflns 26532
_refine_ls_number_restraints 21
_refine_ls_restrained_S_all 0.950
_refine_ls_R_factor_all 0.2459
_refine_ls_R_factor_gt 0.0893
_refine_ls_shift/su_max 0.000
_refine_ls_shift/su_mean 0.000
_refine_ls_structure_factor_coef Fsqd
_refine_ls_weighting_details 'w=1/[\s^2^(Fo^2^)+(0.1020P)^2^] where P=(Fo^2^+2Fc^2^)/3'
_refine_ls_weighting_scheme calc
_refine_ls_wR_factor_gt 0.2012
_refine_ls_wR_factor_ref 0.2642
_reflns_Friedel_coverage 0.000
_reflns_number_gt 9371
_reflns_number_total 26532
_reflns_threshold_expression 'I > 2\s(I)'
_cod_data_source_file d3sc05251f3.cif
_cod_data_source_block platon_sq_CCDC2
_cod_depositor_comments 'Adding full bibliography for 1571213--1571216.cif.'
_cod_database_code 1571215
_shelx_shelxl_version_number 2014/7
_shelx_space_group_comment
;
The symmetry employed for this shelxl refinement is uniquely defined
by the following loop, which should always be used as a source of
symmetry information in preference to the above space-group names.
They are only intended as comments.
;

loop_
_space_group_symop_operation_xyz
'x, y, z'
'-x, -y, -z'

loop_
_atom_site_label
_atom_site_type_symbol
_atom_site_fract_x
_atom_site_fract_y
_atom_site_fract_z
_atom_site_U_iso_or_equiv
_atom_site_adp_type
_atom_site_occupancy
_atom_site_site_symmetry_order
_atom_site_calc_flag
_atom_site_refinement_flags_posn
_atom_site_refinement_flags_adp
_atom_site_refinement_flags_occupancy
_atom_site_disorder_assembly
_atom_site_disorder_group
S001 S 0.44490(15) 1.16694(9) 0.06771(9) 0.0258(5) Uani 1 1 d . . . . .
S002 S 0.56844(16) 1.14228(10) -0.10662(9) 0.0281(5) Uani 1 1 d . . . . .
S003 S 0.76838(15) 0.97499(10) -0.11915(9) 0.0270(5) Uani 1 1 d . . . . .
S004 S 0.35024(16) 1.01946(10) 0.33209(9) 0.0286(5) Uani 1 1 d . . . . .
S005 S 0.33678(16) -0.09917(10) 0.79865(9) 0.0282(5) Uani 1 1 d . . . . .
S006 S 0.89357(15) 0.84847(10) -0.10101(9) 0.0265(5) Uani 1 1 d . . . . .
S007 S 0.41997(16) 0.87869(10) 0.34932(9) 0.0281(5) Uani 1 1 d . . . . .
S008 S 0.56786(16) 0.23298(10) 0.22237(9) 0.0283(5) Uani 1 1 d . . . . .
S009 S 0.58799(17) 0.70123(10) 0.33640(9) 0.0334(5) Uani 1 1 d . . . . .
S00A S 0.34012(16) 1.14921(9) 0.20052(9) 0.0262(5) Uani 1 1 d . . . . .
S00B S 0.90812(16) 0.72313(10) 0.03300(9) 0.0303(5) Uani 1 1 d . . . . .
S00C S 0.30356(17) 0.03650(10) 0.69863(9) 0.0322(5) Uani 1 1 d . . . . .
S00D S 0.46042(17) 0.24701(10) 0.34252(9) 0.0334(5) Uani 1 1 d . . . . .
S00E S 0.77860(16) 0.69604(10) 0.16399(9) 0.0308(5) Uani 1 1 d . . . . .
S00F S 0.29499(17) 0.21935(10) 0.52951(9) 0.0344(5) Uani 1 1 d . . . . .
F6 F 0.4736(3) 1.3718(2) 0.01635(19) 0.0313(10) Uani 1 1 d . . . . .
F10 F 0.1061(3) 1.3200(2) 0.11623(19) 0.0300(10) Uani 1 1 d . . . . .
F21 F 0.3462(3) 0.0683(2) 0.88444(19) 0.0316(11) Uani 1 1 d . . . . .
F1 F 0.9862(3) 1.0901(2) -0.2766(2) 0.0380(11) Uani 1 1 d . . . . .
F9 F 0.0554(3) 1.4485(2) 0.0577(2) 0.0393(12) Uani 1 1 d . . . . .
F5 F 0.9428(3) 0.8901(2) -0.3054(2) 0.0376(11) Uani 1 1 d . . . . .
F25 F 0.0093(3) -0.0014(2) 0.8676(2) 0.0398(12) Uani 1 1 d . . . . .
F8 F 0.2118(4) 1.5404(2) -0.0203(2) 0.0406(12) Uani 1 1 d . . . . .
F28 F 0.4216(4) 0.6343(2) 0.1043(2) 0.0418(12) Uani 1 1 d . . . . .
F24 F -0.0953(3) 0.0569(2) 0.9441(2) 0.0376(12) Uani 1 1 d . . . . .
F26 F 0.3192(4) 0.4144(2) 0.1517(2) 0.0384(12) Uani 1 1 d . . . . .
F22 F 0.2434(4) 0.1280(2) 0.9591(2) 0.0405(12) Uani 1 1 d . . . . .
F7 F 0.4230(3) 1.4996(2) -0.0384(2) 0.0404(12) Uani 1 1 d . . . . .
F2 F 1.0507(4) 1.1548(2) -0.4001(2) 0.0473(13) Uani 1 1 d . . . . .
F23 F 0.0198(3) 0.1205(2) 0.9903(2) 0.0390(12) Uani 1 1 d . . . . .
F27 F 0.2889(4) 0.5462(2) 0.0955(2) 0.0432(12) Uani 1 1 d . . . . .
F30 F 0.6196(4) 0.4545(2) 0.2267(2) 0.0516(14) Uani 1 1 d . . . . .
F4 F 1.0225(4) 0.9540(3) -0.4275(2) 0.0503(14) Uani 1 1 d . . . . .
F3 F 1.0746(4) 1.0877(3) -0.4771(2) 0.0554(14) Uani 1 1 d . . . . .
F29 F 0.5918(4) 0.5876(2) 0.1677(2) 0.0524(14) Uani 1 1 d . . . . .
F16 F 0.7948(4) 0.4992(3) 0.1233(2) 0.0533(14) Uani 1 1 d . . . . .
F11 F 0.3978(5) 0.9463(3) 0.5374(2) 0.0629(16) Uani 1 1 d . . . . .
F20 F 1.0913(4) 0.5477(3) 0.1965(3) 0.0658(16) Uani 1 1 d . . . . .
F18 F 1.0109(5) 0.3249(3) 0.2380(3) 0.085(2) Uani 1 1 d . . . . .
F15 F 0.1363(4) 0.8234(3) 0.5050(3) 0.0680(17) Uani 1 1 d . . . . .
F17 F 0.8399(5) 0.3671(3) 0.1744(3) 0.0784(19) Uani 1 1 d . . . . .
F19 F 1.1363(5) 0.4151(3) 0.2472(3) 0.089(2) Uani 1 1 d . . . . .
F12 F 0.3235(6) 0.8935(4) 0.6597(3) 0.100(2) Uani 1 1 d . U . . .
C73 C 0.2368(6) 0.0635(4) 0.8986(3) 0.0253(18) Uani 1 1 d . . . . .
C9 C 0.9062(6) 0.9550(4) -0.2186(3) 0.0235(17) Uani 1 1 d . . . . .
C72 C 0.1815(6) 0.0322(3) 0.8741(3) 0.0215(16) Uani 1 1 d . . . . .
C77 C 0.0694(6) 0.0300(4) 0.8900(3) 0.0253(18) Uani 1 1 d . . . . .
C27 C 0.3249(6) 1.2675(4) 0.0963(3) 0.0219(17) Uani 1 1 d . . . . .
C56 C 0.6429(6) 0.7201(4) 0.2585(3) 0.0226(17) Uani 1 1 d . . . . .
C37 C 0.2949(5) 1.1519(4) 0.2737(3) 0.0229(17) Uani 1 1 d . . . . .
C71 C 0.2358(5) 0.0042(4) 0.8275(3) 0.0217(17) Uani 1 1 d . . . . .
C26 C 0.3729(6) 1.2412(3) 0.0506(3) 0.0223(17) Uani 1 1 d . . . . .
C33 C 0.1855(6) 1.3618(4) 0.0780(4) 0.0280(18) Uani 1 1 d . . . . .
C38 C 0.2941(6) 1.0967(3) 0.3295(3) 0.0222(17) Uani 1 1 d . . . . .
C94 C 0.6316(6) 0.2349(4) 0.1493(3) 0.0243(17) Uani 1 1 d . . . . .
C55 C 0.6147(6) 0.7837(4) 0.2211(3) 0.0283(18) Uani 1 1 d . . . . .
H55 H 0.6352 0.8030 0.1767 0.034 Uiso 1 1 calc R U . . .
C28 C 0.2899(6) 1.3387(3) 0.0679(3) 0.0215(17) Uani 1 1 d . . . . .
C22 C 0.5334(5) 1.1273(4) -0.0274(3) 0.0217(17) Uani 1 1 d . . . . .
C15 C 0.8163(6) 0.9908(4) -0.1982(3) 0.0268(18) Uani 1 1 d . . . . .
C74 C 0.1847(6) 0.0948(4) 0.9365(4) 0.0297(19) Uani 1 1 d . . . . .
C23 C 0.4693(6) 1.1775(4) -0.0100(3) 0.0251(17) Uani 1 1 d . . . . .
C95 C 0.6714(6) 0.1795(4) 0.1394(3) 0.0277(18) Uani 1 1 d . . . . .
C54 C 0.5524(6) 0.8170(4) 0.2554(3) 0.0265(18) Uani 1 1 d . . . . .
H54 H 0.5281 0.8618 0.2364 0.032 Uiso 1 1 calc R U . . .
C53 C 0.5294(6) 0.7799(4) 0.3182(4) 0.0262(18) Uani 1 1 d . . . . .
C76 C 0.0139(6) 0.0598(4) 0.9292(4) 0.0289(19) Uani 1 1 d . . . . .
C57 C 0.7087(6) 0.6725(4) 0.2399(3) 0.0253(18) Uani 1 1 d . . . . .
C49 C 0.3696(6) 0.8636(4) 0.4278(4) 0.0323(19) Uani 1 1 d . . . . .
C75 C 0.0716(7) 0.0921(4) 0.9521(3) 0.0306(19) Uani 1 1 d . . . . .
C70 C 0.2668(6) -0.0619(4) 0.8486(3) 0.0222(17) Uani 1 1 d . . . . .
C89 C 0.4357(6) 0.3277(4) 0.2893(3) 0.0290(19) Uani 1 1 d . . . . .
C14 C 0.9893(6) 1.0555(4) -0.3130(4) 0.0316(19) Uani 1 1 d . . . . .
C026 C 0.3706(6) 0.5239(4) 0.1278(4) 0.0311(19) Uani 1 1 d . . . . .
C40 C 0.2487(6) 1.0276(4) 0.4350(4) 0.0277(18) Uani 1 1 d . . . . .
H40 H 0.2173 1.0166 0.4777 0.033 Uiso 1 1 calc R U . . .
C5 C 0.9954(6) 0.7864(4) -0.0920(4) 0.0274(18) Uani 1 1 d . . . . .
C29 C 0.3681(6) 1.3878(4) 0.0286(4) 0.0273(18) Uani 1 1 d . . . . .
C19 C 0.6333(5) 1.0657(4) -0.0894(3) 0.0239(17) Uani 1 1 d . . . . .
C18 C 0.6875(6) 1.0458(4) -0.1382(3) 0.0263(18) Uani 1 1 d . . . . .
C79 C 0.2124(6) 0.1199(4) 0.7439(4) 0.0275(18) Uani 1 1 d . . . . .
H79 H 0.1772 0.1390 0.7721 0.033 Uiso 1 1 calc R U . . .
C42 C 0.3162(6) 0.9128(4) 0.4481(3) 0.032(2) Uani 1 1 d . . . . .
C02E C 0.4387(7) 0.5672(4) 0.1328(4) 0.035(2) Uani 1 1 d . . . . .
C02F C 0.4724(6) 0.4293(4) 0.1910(3) 0.0260(18) Uani 1 1 d . . . . .
C34 C 0.3082(5) 1.2343(3) 0.1606(3) 0.0202(16) Uani 1 1 d . . . . .
C91 C 0.5431(6) 0.3204(4) 0.1920(3) 0.0269(18) Uani 1 1 d . . . . .
C62 C 0.9425(6) 0.5279(4) 0.1582(3) 0.0304(19) Uani 1 1 d . . . . .
C17 C 0.6962(6) 1.0780(4) -0.2021(4) 0.0317(19) Uani 1 1 d . . . . .
H17 H 0.6576 1.1179 -0.2218 0.038 Uiso 1 1 calc R U . . .
C52 C 0.4718(6) 0.7987(4) 0.3674(3) 0.0264(18) Uani 1 1 d . . . . .
C41 C 0.3028(6) 0.9789(4) 0.4128(3) 0.0295(19) Uani 1 1 d . . . . .
C02M C 0.3885(6) 0.4549(4) 0.1580(4) 0.0281(18) Uani 1 1 d . . . . .
C6 C 1.0678(6) 0.8029(4) -0.1501(3) 0.0292(19) Uani 1 1 d . . . . .
H6 H 1.1280 0.7754 -0.1555 0.035 Uiso 1 1 calc R U . . .
C11 C 0.9705(6) 0.9554(4) -0.3274(4) 0.032(2) Uani 1 1 d . . . . .
C25 C 0.3691(6) 1.2707(4) -0.0133(3) 0.0271(18) Uani 1 1 d . . . . .
H25 H 0.3318 1.3114 -0.0320 0.033 Uiso 1 1 calc R U . . .
F14 F 0.0569(6) 0.7695(4) 0.6282(4) 0.112(2) Uani 1 1 d . U . . .
C36 C 0.2566(6) 1.2175(4) 0.2655(4) 0.0288(18) Uani 1 1 d . . . . .
H36 H 0.2286 1.2295 0.2998 0.035 Uiso 1 1 calc R U . . .
C32 C 0.1593(6) 1.4296(4) 0.0472(4) 0.0306(19) Uani 1 1 d . . . . .
C8 C 0.9514(6) 0.8953(4) -0.1804(3) 0.0263(18) Uani 1 1 d . . . . .
C13 C 1.0258(7) 1.0892(5) -0.3760(4) 0.042(2) Uani 1 1 d . . . . .
C30 C 0.3424(6) 1.4546(4) -0.0009(3) 0.0281(18) Uani 1 1 d . . . . .
C1 C 0.9499(6) 0.6407(4) 0.0722(4) 0.0293(19) Uani 1 1 d . . . . .
C02X C 0.5373(7) 0.4761(4) 0.1940(4) 0.035(2) Uani 1 1 d . . . . .
C39 C 0.2466(6) 1.0907(4) 0.3894(3) 0.0303(19) Uani 1 1 d . . . . .
H39 H 0.2150 1.1276 0.3980 0.036 Uiso 1 1 calc R U . . .
F13 F 0.1509(6) 0.8013(4) 0.7078(3) 0.104(2) Uani 1 1 d . U . . .
C030 C 0.5239(7) 0.5447(4) 0.1632(4) 0.032(2) Uani 1 1 d . . . . .
C68 C 0.2779(6) -0.1750(4) 0.9178(4) 0.0286(18) Uani 1 1 d . . . . .
H68 H 0.2687 -0.2126 0.9570 0.034 Uiso 1 1 calc R U . . .
C90 C 0.4872(6) 0.3556(4) 0.2252(3) 0.0291(19) Uani 1 1 d . . . . .
C16 C 0.7662(6) 1.0474(4) -0.2353(4) 0.0273(18) Uani 1 1 d . . . . .
H16 H 0.7787 1.0639 -0.2798 0.033 Uiso 1 1 calc R U . . .
C78 C 0.2480(6) 0.0537(4) 0.7636(3) 0.0291(19) Uani 1 1 d . . . . .
C92 C 0.5922(6) 0.3482(4) 0.1256(3) 0.0286(18) Uani 1 1 d . . . . .
H92 H 0.5930 0.3949 0.1001 0.034 Uiso 1 1 calc R U . . .
C61 C 0.9078(6) 0.5996(4) 0.1340(4) 0.0307(19) Uani 1 1 d . . . . .
C21 C 0.5720(6) 1.0680(4) 0.0094(4) 0.0307(19) Uani 1 1 d . . . . .
H21 H 0.5626 1.0519 0.0538 0.037 Uiso 1 1 calc R U . . .
C93 C 0.6359(6) 0.3029(4) 0.1036(4) 0.0302(19) Uani 1 1 d . . . . .
H93 H 0.6675 0.3148 0.0608 0.036 Uiso 1 1 calc R U . . .
C88 C 0.3629(6) 0.3596(4) 0.3188(4) 0.039(2) Uani 1 1 d . . . . .
H88 H 0.3395 0.4044 0.2983 0.046 Uiso 1 1 calc R U . . .
C51 C 0.4517(6) 0.7616(4) 0.4312(4) 0.034(2) Uani 1 1 d . . . . .
H51 H 0.4737 0.7162 0.4504 0.040 Uiso 1 1 calc R U . . .
C31 C 0.2381(7) 1.4742(4) 0.0096(4) 0.033(2) Uani 1 1 d . . . . .
C10 C 0.9565(6) 0.9861(4) -0.2853(4) 0.0280(18) Uani 1 1 d . . . . .
C80 C 0.2330(6) 0.1555(4) 0.6792(3) 0.0282(18) Uani 1 1 d . . . . .
H80 H 0.2149 0.2015 0.6591 0.034 Uiso 1 1 calc R U . . .
C83 C 0.3685(6) 0.1013(4) 0.5487(4) 0.0315(19) Uani 1 1 d . . . . .
H83 H 0.3876 0.0555 0.5685 0.038 Uiso 1 1 calc R U . . .
C60 C 0.8352(6) 0.6163(4) 0.1806(4) 0.033(2) Uani 1 1 d . . . . .
C58 C 0.7298(7) 0.6053(4) 0.2748(4) 0.038(2) Uani 1 1 d . . . . .
H58 H 0.6995 0.5824 0.3178 0.045 Uiso 1 1 calc R U . . .
C3 C 1.0584(6) 0.6730(4) -0.0266(4) 0.033(2) Uani 1 1 d . . . . .
H3 H 1.1148 0.6688 -0.0578 0.039 Uiso 1 1 calc R U . . .
C7 C 1.0450(6) 0.8611(4) -0.1978(4) 0.032(2) Uani 1 1 d . . . . .
H7 H 1.0875 0.8772 -0.2388 0.038 Uiso 1 1 calc R U . . .
C67 C 0.8817(7) 0.4801(4) 0.1543(4) 0.040(2) Uani 1 1 d . . . . .
C86 C 0.3719(6) 0.2569(4) 0.4031(3) 0.0318(19) Uani 1 1 d . . . . .
C85 C 0.3572(6) 0.2046(4) 0.4647(3) 0.0310(19) Uani 1 1 d . . . . .
C82 C 0.3166(6) 0.1384(4) 0.5805(3) 0.0277(18) Uani 1 1 d . . . . .
C24 C 0.4244(6) 1.2356(4) -0.0472(4) 0.0292(19) Uani 1 1 d . . . . .
H24 H 0.4304 1.2502 -0.0913 0.035 Uiso 1 1 calc R U . . .
C4 C 0.9955(6) 0.7320(4) -0.0371(4) 0.0297(19) Uani 1 1 d . . . . .
C81 C 0.2817(6) 0.1181(4) 0.6470(3) 0.0254(18) Uani 1 1 d . . . . .
C2 C 1.0324(6) 0.6227(4) 0.0312(4) 0.034(2) Uani 1 1 d . . . . .
H2 H 1.0659 0.5799 0.0431 0.041 Uiso 1 1 calc R U . . .
C20 C 0.6278(6) 1.0326(4) -0.0254(3) 0.033(2) Uani 1 1 d . . . . .
H20 H 0.6590 0.9896 -0.0065 0.040 Uiso 1 1 calc R U . . .
C59 C 0.7980(6) 0.5752(4) 0.2414(4) 0.038(2) Uani 1 1 d . . . . .
H59 H 0.8179 0.5293 0.2592 0.046 Uiso 1 1 calc R U . . .
C69 C 0.2437(6) -0.1122(4) 0.9114(4) 0.0315(19) Uani 1 1 d . . . . .
H69 H 0.2075 -0.1025 0.9458 0.038 Uiso 1 1 calc R U . . .
C03U C 1.0380(6) 1.0562(5) -0.4151(4) 0.044(2) Uani 1 1 d . . . . .
C35 C 0.2631(6) 1.2610(4) 0.2056(4) 0.033(2) Uani 1 1 d . . . . .
H35 H 0.2395 1.3062 0.1941 0.040 Uiso 1 1 calc R U . . .
C43 C 0.2703(9) 0.8844(5) 0.5174(5) 0.0621(13) Uani 1 1 d . . . . .
C50 C 0.3958(6) 0.7974(4) 0.4648(4) 0.034(2) Uani 1 1 d . . . . .
H50 H 0.3770 0.7785 0.5092 0.041 Uiso 1 1 calc R U . . .
C12 C 1.0109(6) 0.9883(5) -0.3898(4) 0.040(2) Uani 1 1 d . . . . .
C63 C 1.0283(8) 0.5045(5) 0.1901(4) 0.050(3) Uani 1 1 d . . . . .
C84 C 0.3903(7) 0.1386(4) 0.4830(4) 0.039(2) Uani 1 1 d . . . . .
H84 H 0.4244 0.1200 0.4542 0.047 Uiso 1 1 calc R U . . .
C87 C 0.3258(7) 0.3196(4) 0.3828(4) 0.046(2) Uani 1 1 d . . . . .
H87 H 0.2738 0.3345 0.4092 0.055 Uiso 1 1 calc R U . . .
C64 C 1.0497(8) 0.4350(5) 0.2168(5) 0.055(3) Uani 1 1 d . . . . .
C65 C 0.9879(9) 0.3904(5) 0.2113(4) 0.056(3) Uani 1 1 d . . . . .
C44 C 0.1817(9) 0.8395(5) 0.5427(5) 0.0621(13) Uani 1 1 d . . . . .
C47 C 0.2694(9) 0.8731(5) 0.6247(5) 0.0621(13) Uani 1 1 d . . . . .
C48 C 0.3153(9) 0.9017(5) 0.5576(5) 0.0621(13) Uani 1 1 d . . . . .
C66 C 0.9022(8) 0.4111(5) 0.1798(4) 0.050(3) Uani 1 1 d . . . . .
C46 C 0.1913(9) 0.8300(5) 0.6431(5) 0.0621(13) Uani 1 1 d . U . . .
C45 C 0.1431(9) 0.8126(5) 0.6078(5) 0.0621(13) Uani 1 1 d . . . . .

loop_
_atom_site_aniso_label
_atom_site_aniso_U_11
_atom_site_aniso_U_22
_atom_site_aniso_U_33
_atom_site_aniso_U_23
_atom_site_aniso_U_13
_atom_site_aniso_U_12
S001 0.0318(11) 0.0194(11) 0.0257(10) -0.0101(9) -0.0036(9) 0.0066(9)
S002 0.0336(12) 0.0249(11) 0.0252(10) -0.0103(9) -0.0048(9) 0.0077(9)
S003 0.0279(11) 0.0254(11) 0.0281(11) -0.0124(9) -0.0036(9) 0.0066(9)
S004 0.0391(12) 0.0191(11) 0.0243(10) -0.0078(9) -0.0021(9) 0.0078(9)
S005 0.0322(12) 0.0215(11) 0.0245(10) -0.0052(9) 0.0000(9) 0.0030(9)
S006 0.0268(11) 0.0237(11) 0.0291(11) -0.0133(9) -0.0008(9) 0.0051(9)
S007 0.0350(12) 0.0216(11) 0.0254(10) -0.0090(9) -0.0037(9) 0.0084(9)
S008 0.0341(12) 0.0216(11) 0.0240(10) -0.0049(9) -0.0033(9) 0.0038(9)
S009 0.0433(13) 0.0235(12) 0.0304(11) -0.0107(10) -0.0036(10) 0.0123(10)
S00A 0.0337(12) 0.0182(11) 0.0257(10) -0.0093(9) -0.0030(9) 0.0037(9)
S00B 0.0325(12) 0.0243(12) 0.0338(11) -0.0140(10) -0.0020(9) 0.0077(9)
S00C 0.0400(13) 0.0250(12) 0.0246(11) -0.0054(9) -0.0009(9) 0.0057(10)
S00D 0.0406(13) 0.0250(12) 0.0260(11) -0.0041(10) -0.0015(9) 0.0058(10)
S00E 0.0359(12) 0.0250(12) 0.0312(11) -0.0139(10) -0.0017(9) 0.0088(9)
S00F 0.0446(13) 0.0247(12) 0.0258(11) -0.0050(10) -0.0002(10) 0.0062(10)
F6 0.028(2) 0.024(3) 0.039(3) -0.011(2) -0.003(2) 0.005(2)
F10 0.030(2) 0.027(3) 0.033(2) -0.013(2) -0.005(2) 0.004(2)
F21 0.030(3) 0.026(3) 0.040(3) -0.013(2) -0.010(2) -0.001(2)
F1 0.037(3) 0.037(3) 0.039(3) -0.015(2) 0.000(2) -0.003(2)
F9 0.039(3) 0.035(3) 0.036(3) -0.011(2) -0.003(2) 0.017(2)
F5 0.037(3) 0.040(3) 0.044(3) -0.026(3) -0.007(2) 0.007(2)
F25 0.033(3) 0.053(3) 0.047(3) -0.034(3) -0.005(2) -0.001(2)
F8 0.060(3) 0.017(3) 0.035(3) -0.004(2) -0.005(2) 0.018(2)
F28 0.059(3) 0.017(3) 0.044(3) -0.010(2) -0.005(2) 0.008(2)
F24 0.028(3) 0.045(3) 0.047(3) -0.028(3) -0.003(2) 0.002(2)
F26 0.051(3) 0.021(3) 0.045(3) -0.011(2) -0.017(2) 0.000(2)
F22 0.045(3) 0.035(3) 0.048(3) -0.022(3) -0.009(2) 0.001(2)
F7 0.046(3) 0.018(3) 0.044(3) -0.003(2) 0.007(2) -0.002(2)
F2 0.052(3) 0.036(3) 0.037(3) 0.000(3) -0.003(2) 0.003(2)
F23 0.049(3) 0.031(3) 0.044(3) -0.025(2) -0.003(2) 0.004(2)
F27 0.052(3) 0.024(3) 0.046(3) -0.003(2) -0.017(3) 0.007(2)
F30 0.051(3) 0.034(3) 0.063(3) -0.004(3) -0.028(3) -0.003(2)
F4 0.055(3) 0.070(4) 0.036(3) -0.035(3) -0.006(2) 0.019(3)
F3 0.048(3) 0.071(4) 0.035(3) -0.014(3) 0.001(2) 0.010(3)
F29 0.062(3) 0.029(3) 0.063(4) -0.010(3) -0.021(3) -0.009(3)
F16 0.067(4) 0.045(3) 0.057(3) -0.028(3) -0.015(3) 0.002(3)
F11 0.105(4) 0.054(4) 0.055(3) -0.039(3) -0.049(3) 0.046(3)
F20 0.053(4) 0.069(4) 0.077(4) -0.029(4) -0.024(3) 0.018(3)
F18 0.127(5) 0.031(3) 0.053(4) 0.008(3) 0.022(4) 0.040(3)
F15 0.070(4) 0.044(4) 0.071(4) -0.019(3) 0.028(3) -0.010(3)
F17 0.119(5) 0.032(3) 0.074(4) -0.019(3) 0.008(4) -0.007(3)
F19 0.075(4) 0.091(5) 0.078(4) -0.013(4) -0.026(4) 0.050(4)
F12 0.115(3) 0.098(3) 0.093(3) -0.0460(19) -0.0193(18) 0.0139(18)
C73 0.025(5) 0.014(4) 0.028(4) 0.002(3) -0.006(3) -0.006(3)
C9 0.022(4) 0.024(5) 0.030(4) -0.017(4) -0.004(3) 0.002(3)
C72 0.025(4) 0.014(4) 0.021(4) -0.004(3) -0.003(3) 0.002(3)
C77 0.030(5) 0.017(4) 0.034(4) -0.015(4) -0.009(4) 0.001(3)
C27 0.023(4) 0.019(4) 0.026(4) -0.009(4) -0.009(3) 0.004(3)
C56 0.025(4) 0.015(4) 0.030(4) -0.013(4) -0.003(3) 0.010(3)
C37 0.021(4) 0.014(4) 0.024(4) -0.001(3) 0.001(3) 0.005(3)
C71 0.020(4) 0.027(5) 0.020(4) -0.013(4) -0.003(3) 0.004(3)
C26 0.028(4) 0.016(4) 0.024(4) -0.011(3) -0.003(3) 0.009(3)
C33 0.028(5) 0.024(5) 0.034(5) -0.013(4) -0.007(4) 0.008(4)
C38 0.027(4) 0.014(4) 0.023(4) -0.005(3) -0.008(3) 0.009(3)
C94 0.031(4) 0.015(4) 0.020(4) -0.003(3) 0.001(3) 0.002(3)
C55 0.035(5) 0.027(5) 0.022(4) -0.011(4) 0.000(4) 0.004(4)
C28 0.034(5) 0.011(4) 0.018(4) -0.006(3) -0.003(3) 0.007(3)
C22 0.019(4) 0.020(4) 0.023(4) -0.006(4) -0.004(3) 0.002(3)
C15 0.025(4) 0.029(5) 0.029(4) -0.016(4) -0.001(4) 0.001(4)
C74 0.036(5) 0.024(5) 0.031(5) -0.012(4) -0.007(4) -0.006(4)
C23 0.026(4) 0.021(4) 0.031(4) -0.014(4) -0.004(4) 0.001(3)
C95 0.022(4) 0.026(5) 0.030(4) -0.006(4) -0.004(3) 0.002(3)
C54 0.032(5) 0.018(4) 0.025(4) -0.005(4) -0.005(4) 0.008(3)
C53 0.021(4) 0.024(5) 0.034(5) -0.016(4) 0.000(3) 0.005(3)
C76 0.024(5) 0.029(5) 0.041(5) -0.019(4) -0.011(4) 0.005(4)
C57 0.031(5) 0.021(4) 0.022(4) -0.010(4) -0.003(3) 0.011(3)
C49 0.043(5) 0.023(5) 0.025(4) -0.007(4) -0.001(4) 0.009(4)
C75 0.041(5) 0.030(5) 0.021(4) -0.012(4) -0.004(4) 0.010(4)
C70 0.024(4) 0.027(5) 0.018(4) -0.012(4) -0.003(3) 0.000(3)
C89 0.033(5) 0.027(5) 0.026(4) -0.009(4) -0.004(4) -0.006(4)
C14 0.032(5) 0.033(5) 0.028(4) -0.011(4) -0.002(4) 0.002(4)
C026 0.036(5) 0.018(5) 0.034(5) -0.009(4) 0.002(4) 0.002(4)
C40 0.034(5) 0.016(4) 0.026(4) -0.005(4) -0.001(4) 0.010(4)
C5 0.020(4) 0.028(5) 0.037(5) -0.016(4) -0.003(4) 0.002(3)
C29 0.028(5) 0.019(5) 0.034(5) -0.012(4) -0.006(4) 0.011(4)
C19 0.019(4) 0.019(4) 0.033(4) -0.012(4) 0.000(3) 0.007(3)
C18 0.023(4) 0.035(5) 0.029(4) -0.022(4) -0.002(3) -0.001(4)
C79 0.027(4) 0.016(4) 0.040(5) -0.011(4) -0.011(4) 0.007(3)
C42 0.044(5) 0.023(5) 0.020(4) -0.007(4) 0.007(4) 0.006(4)
C02E 0.052(6) 0.011(4) 0.033(5) -0.005(4) 0.011(4) -0.001(4)
C02F 0.034(5) 0.015(4) 0.025(4) -0.009(4) 0.007(4) 0.002(4)
C34 0.012(4) 0.018(4) 0.036(4) -0.016(4) -0.007(3) 0.006(3)
C91 0.030(5) 0.016(4) 0.031(4) -0.004(4) -0.009(4) 0.000(3)
C62 0.035(5) 0.033(5) 0.024(4) -0.015(4) 0.001(4) 0.010(4)
C17 0.029(5) 0.027(5) 0.043(5) -0.017(4) -0.014(4) 0.016(4)
C52 0.033(5) 0.020(4) 0.027(4) -0.011(4) -0.007(4) 0.010(4)
C41 0.038(5) 0.025(5) 0.025(4) -0.013(4) 0.000(4) 0.009(4)
C02M 0.037(5) 0.021(5) 0.033(5) -0.016(4) -0.007(4) -0.002(4)
C6 0.030(5) 0.029(5) 0.027(4) -0.012(4) -0.001(4) 0.002(4)
C11 0.027(5) 0.041(6) 0.033(5) -0.021(4) -0.004(4) 0.011(4)
C25 0.023(4) 0.028(5) 0.030(4) -0.009(4) -0.008(3) 0.000(4)
F14 0.116(3) 0.105(3) 0.109(3) -0.044(2) -0.0042(19) 0.0051(19)
C36 0.027(5) 0.024(5) 0.036(5) -0.014(4) -0.005(4) 0.005(4)
C32 0.027(5) 0.031(5) 0.034(5) -0.016(4) -0.001(4) 0.013(4)
C8 0.028(4) 0.025(5) 0.028(4) -0.015(4) -0.004(4) 0.005(4)
C13 0.042(6) 0.042(6) 0.035(5) -0.014(5) 0.004(4) -0.001(5)
C30 0.034(5) 0.019(4) 0.027(4) -0.007(4) 0.001(4) -0.005(4)
C1 0.034(5) 0.018(4) 0.038(5) -0.014(4) -0.010(4) 0.016(4)
C02X 0.046(6) 0.028(5) 0.038(5) -0.020(4) -0.014(4) 0.001(4)
C39 0.039(5) 0.017(4) 0.030(5) -0.009(4) 0.004(4) 0.007(4)
F13 0.115(3) 0.099(3) 0.094(3) -0.0405(19) -0.0052(18) 0.0161(18)
C030 0.037(5) 0.025(5) 0.039(5) -0.013(4) -0.011(4) -0.009(4)
C68 0.034(5) 0.019(4) 0.026(4) 0.000(4) -0.009(4) 0.001(4)
C90 0.039(5) 0.016(4) 0.027(4) -0.002(4) -0.008(4) -0.007(4)
C16 0.026(4) 0.032(5) 0.028(4) -0.015(4) -0.012(4) 0.013(4)
C78 0.040(5) 0.024(5) 0.019(4) -0.002(4) -0.007(4) -0.004(4)
C92 0.036(5) 0.013(4) 0.028(4) -0.002(4) 0.000(4) 0.001(4)
C61 0.039(5) 0.018(4) 0.039(5) -0.015(4) -0.008(4) 0.010(4)
C21 0.038(5) 0.027(5) 0.030(4) -0.013(4) -0.009(4) 0.009(4)
C93 0.032(5) 0.022(5) 0.026(4) 0.001(4) -0.008(4) 0.003(4)
C88 0.042(5) 0.033(5) 0.027(5) -0.002(4) -0.001(4) 0.014(4)
C51 0.046(5) 0.020(5) 0.030(5) -0.006(4) -0.013(4) 0.020(4)
C31 0.041(5) 0.021(5) 0.032(5) -0.008(4) -0.002(4) 0.008(4)
C10 0.019(4) 0.036(5) 0.030(4) -0.015(4) -0.001(3) -0.002(4)
C80 0.033(5) 0.024(5) 0.023(4) -0.005(4) -0.004(4) 0.002(4)
C83 0.038(5) 0.021(5) 0.034(5) -0.010(4) -0.009(4) 0.008(4)
C60 0.040(5) 0.028(5) 0.037(5) -0.016(4) -0.010(4) 0.010(4)
C58 0.051(6) 0.026(5) 0.031(5) -0.011(4) -0.002(4) 0.012(4)
C3 0.024(5) 0.035(5) 0.038(5) -0.016(4) -0.003(4) 0.007(4)
C7 0.031(5) 0.037(5) 0.031(5) -0.020(4) 0.005(4) -0.004(4)
C67 0.043(6) 0.034(6) 0.044(5) -0.023(5) 0.003(5) 0.008(4)
C86 0.047(5) 0.026(5) 0.022(4) -0.012(4) -0.004(4) 0.012(4)
C85 0.034(5) 0.029(5) 0.021(4) -0.003(4) -0.001(4) 0.007(4)
C82 0.038(5) 0.019(4) 0.028(4) -0.010(4) -0.009(4) 0.001(4)
C24 0.037(5) 0.020(5) 0.033(5) -0.012(4) -0.013(4) 0.012(4)
C4 0.031(5) 0.026(5) 0.031(5) -0.012(4) -0.005(4) 0.007(4)
C81 0.023(4) 0.020(4) 0.026(4) -0.002(4) -0.003(3) -0.002(3)
C2 0.028(5) 0.031(5) 0.042(5) -0.019(4) 0.002(4) 0.012(4)
C20 0.038(5) 0.031(5) 0.021(4) -0.005(4) -0.001(4) 0.010(4)
C59 0.043(5) 0.025(5) 0.040(5) -0.007(4) -0.011(4) 0.011(4)
C69 0.034(5) 0.030(5) 0.027(4) -0.009(4) -0.005(4) 0.004(4)
C03U 0.030(5) 0.068(7) 0.024(5) -0.013(5) 0.004(4) 0.008(5)
C35 0.036(5) 0.021(5) 0.035(5) -0.005(4) -0.002(4) -0.001(4)
C43 0.102(4) 0.031(3) 0.049(3) -0.020(2) -0.007(2) 0.032(2)
C50 0.043(5) 0.031(5) 0.027(4) -0.013(4) 0.000(4) 0.009(4)
C12 0.036(5) 0.060(7) 0.036(5) -0.035(5) -0.001(4) 0.008(5)
C63 0.046(6) 0.057(7) 0.055(6) -0.034(6) -0.007(5) 0.016(5)
C84 0.058(6) 0.029(5) 0.022(4) -0.007(4) 0.005(4) 0.001(4)
C87 0.063(6) 0.039(6) 0.030(5) -0.017(5) 0.004(4) 0.021(5)
C64 0.046(6) 0.047(7) 0.059(7) -0.011(6) -0.017(5) 0.032(5)
C65 0.076(8) 0.032(6) 0.031(5) 0.004(5) 0.019(5) 0.018(6)
C44 0.102(4) 0.031(3) 0.049(3) -0.020(2) -0.007(2) 0.032(2)
C47 0.102(4) 0.031(3) 0.049(3) -0.020(2) -0.007(2) 0.032(2)
C48 0.102(4) 0.031(3) 0.049(3) -0.020(2) -0.007(2) 0.032(2)
C66 0.068(7) 0.025(6) 0.037(5) -0.002(5) 0.012(5) 0.004(5)
C46 0.102(4) 0.031(3) 0.049(3) -0.020(2) -0.007(2) 0.032(2)
C45 0.102(4) 0.031(3) 0.049(3) -0.020(2) -0.007(2) 0.032(2)

loop_
_atom_type_symbol
_atom_type_description
_atom_type_scat_dispersion_real
_atom_type_scat_dispersion_imag
_atom_type_scat_source
C C 0.0033 0.0016 'International Tables Vol C Tables 4.2.6.8 and 6.1.1.4'
H H 0.0000 0.0000 'International Tables Vol C Tables 4.2.6.8 and 6.1.1.4'
Cl Cl 0.1484 0.1585 'International Tables Vol C Tables 4.2.6.8 and 6.1.1.4'
F F 0.0171 0.0103 'International Tables Vol C Tables 4.2.6.8 and 6.1.1.4'
S S 0.1246 0.1234 'International Tables Vol C Tables 4.2.6.8 and 6.1.1.4'

loop_
_geom_angle_atom_site_label_1
_geom_angle_atom_site_label_2
_geom_angle_atom_site_label_3
_geom_angle
_geom_angle_site_symmetry_1
_geom_angle_site_symmetry_3
_geom_angle_publ_flag
C23 S001 C26 91.8(4) . . ?
C19 S002 C22 91.6(4) . . ?
C18 S003 C15 92.3(4) . . ?
C41 S004 C38 92.5(3) . . ?
C95 S005 C70 92.1(4) 2_656 . ?
C5 S006 C8 92.6(4) . . ?
C52 S007 C49 93.3(4) . . ?
C94 S008 C91 93.1(3) . . ?
C56 S009 C53 91.9(4) . . ?
C37 S00A C34 92.4(3) . . ?
C1 S00B C4 92.6(4) . . ?
C81 S00C C78 92.2(4) . . ?
C86 S00D C89 92.6(4) . . ?
C57 S00E C60 92.1(4) . . ?
C82 S00F C85 92.7(4) . . ?
C72 C73 F21 120.5(7) . . ?
C72 C73 C74 122.3(7) . . ?
F21 C73 C74 117.1(6) . . ?
C8 C9 C15 125.9(7) . . ?
C8 C9 C10 117.9(6) . . ?
C15 C9 C10 116.1(7) . . ?
C73 C72 C77 117.4(7) . . ?
C73 C72 C71 123.0(7) . . ?
C77 C72 C71 119.5(6) . . ?
F25 C77 C72 120.3(6) . . ?
F25 C77 C76 117.7(6) . . ?
C72 C77 C76 122.0(6) . . ?
C34 C27 C26 127.4(7) . . ?
C34 C27 C28 119.3(6) . . ?
C26 C27 C28 113.3(6) . . ?
C55 C56 C57 127.9(7) . . ?
C55 C56 S009 110.8(5) . . ?
C57 C56 S009 121.2(6) . . ?
C38 C37 C36 127.2(7) . . ?
C38 C37 S00A 123.2(5) . . ?
C36 C37 S00A 109.5(5) . . ?
C70 C71 C78 128.3(6) . . ?
C70 C71 C72 119.3(6) . . ?
C78 C71 C72 112.4(6) . . ?
C25 C26 C27 126.0(7) . . ?
C25 C26 S001 109.7(5) . . ?
C27 C26 S001 124.3(5) . . ?
F10 C33 C28 120.5(7) . . ?
F10 C33 C32 118.0(7) . . ?
C28 C33 C32 121.5(7) . . ?
C37 C38 C39 128.0(7) . . ?
C37 C38 S004 121.9(5) . . ?
C39 C38 S004 110.0(5) . . ?
C95 C94 C93 126.8(7) . . ?
C95 C94 S008 123.9(6) . . ?
C93 C94 S008 109.2(5) . . ?
C56 C55 C54 112.5(7) . . ?
C56 C55 H55 123.8 . . ?
C54 C55 H55 123.8 . . ?
C33 C28 C29 115.5(7) . . ?
C33 C28 C27 125.6(7) . . ?
C29 C28 C27 118.9(6) . . ?
C21 C22 C23 129.6(7) . . ?
C21 C22 S002 111.8(5) . . ?
C23 C22 S002 118.5(5) . . ?
C16 C15 C9 127.1(7) . . ?
C16 C15 S003 109.2(5) . . ?
C9 C15 S003 123.0(6) . . ?
F22 C74 C73 120.7(7) . . ?
F22 C74 C75 119.8(7) . . ?
C73 C74 C75 119.5(7) . . ?
C24 C23 C22 129.4(7) . . ?
C24 C23 S001 111.7(5) . . ?
C22 C23 S001 118.8(6) . . ?
C94 C95 C68 128.7(7) . 2_656 ?
C94 C95 S005 121.3(6) . 2_656 ?
C68 C95 S005 110.0(6) 2_656 2_656 ?
C53 C54 C55 114.5(7) . . ?
C53 C54 H54 122.7 . . ?
C55 C54 H54 122.7 . . ?
C54 C53 C52 129.5(7) . . ?
C54 C53 S009 110.2(5) . . ?
C52 C53 S009 120.2(6) . . ?
F24 C76 C75 119.9(7) . . ?
F24 C76 C77 120.9(6) . . ?
C75 C76 C77 119.2(7) . . ?
C58 C57 C56 130.0(7) . . ?
C58 C57 S00E 109.5(5) . . ?
C56 C57 S00E 120.5(6) . . ?
C50 C49 C42 128.0(7) . . ?
C50 C49 S007 108.1(5) . . ?
C42 C49 S007 123.8(6) . . ?
F23 C75 C76 120.1(7) . . ?
F23 C75 C74 120.3(7) . . ?
C76 C75 C74 119.6(7) . . ?
C71 C70 C69 127.5(7) . . ?
C71 C70 S005 123.3(5) . . ?
C69 C70 S005 109.1(6) . . ?
C88 C89 C90 126.0(8) . . ?
C88 C89 S00D 109.9(6) . . ?
C90 C89 S00D 124.1(6) . . ?
F1 C14 C13 117.2(7) . . ?
F1 C14 C10 120.0(7) . . ?
C13 C14 C10 122.8(7) . . ?
F27 C026 C02E 121.2(7) . . ?
F27 C026 C02M 120.8(7) . . ?
C02E C026 C02M 118.0(8) . . ?
C39 C40 C41 114.1(7) . . ?
C39 C40 H40 123.0 . . ?
C41 C40 H40 123.0 . . ?
C4 C5 C6 129.2(7) . . ?
C4 C5 S006 121.9(6) . . ?
C6 C5 S006 108.8(6) . . ?
F6 C29 C30 116.1(7) . . ?
F6 C29 C28 121.2(7) . . ?
C30 C29 C28 122.8(7) . . ?
C20 C19 C18 128.8(7) . . ?
C20 C19 S002 109.9(6) . . ?
C18 C19 S002 121.2(6) . . ?
C17 C18 C19 130.2(7) . . ?
C17 C18 S003 110.2(5) . . ?
C19 C18 S003 119.2(6) . . ?
C78 C79 C80 113.9(7) . . ?
C78 C79 H79 123.0 . . ?
C80 C79 H79 123.0 . . ?
C41 C42 C49 127.7(7) . . ?
C41 C42 C43 119.5(7) . . ?
C49 C42 C43 112.8(7) . . ?
C030 C02E F28 120.2(7) . . ?
C030 C02E C026 121.1(8) . . ?
F28 C02E C026 118.7(8) . . ?
C02X C02F C02M 115.5(7) . . ?
C02X C02F C90 122.1(7) . . ?
C02M C02F C90 122.3(7) . . ?
C27 C34 C35 127.1(7) . . ?
C27 C34 S00A 124.1(5) . . ?
C35 C34 S00A 108.7(6) . . ?
C90 C91 C92 126.5(7) . . ?
C90 C91 S008 125.9(6) . . ?
C92 C91 S008 107.6(5) . . ?
C67 C62 C63 115.9(8) . . ?
C67 C62 C61 120.0(8) . . ?
C63 C62 C61 123.9(8) . . ?
C18 C17 C16 114.1(7) . . ?
C18 C17 H17 122.9 . . ?
C16 C17 H17 122.9 . . ?
C51 C52 C53 129.3(7) . . ?
C51 C52 S007 110.7(5) . . ?
C53 C52 S007 120.0(6) . . ?
C42 C41 C40 126.3(7) . . ?
C42 C41 S004 125.2(6) . . ?
C40 C41 S004 108.5(6) . . ?
F26 C02M C02F 121.2(7) . . ?
F26 C02M C026 115.6(7) . . ?
C02F C02M C026 123.1(7) . . ?
C7 C6 C5 115.5(7) . . ?
C7 C6 H6 122.3 . . ?
C5 C6 H6 122.3 . . ?
F5 C11 C12 118.7(7) . . ?
F5 C11 C10 118.2(7) . . ?
C12 C11 C10 123.1(8) . . ?
C24 C25 C26 114.3(7) . . ?
C24 C25 H25 122.9 . . ?
C26 C25 H25 122.9 . . ?
C35 C36 C37 114.6(7) . . ?
C35 C36 H36 122.7 . . ?
C37 C36 H36 122.7 . . ?
F9 C32 C31 121.6(7) . . ?
F9 C32 C33 118.5(7) . . ?
C31 C32 C33 119.9(7) . . ?
C9 C8 C7 127.5(7) . . ?
C9 C8 S006 123.1(5) . . ?
C7 C8 S006 109.3(6) . . ?
F2 C13 C03U 119.0(8) . . ?
F2 C13 C14 120.5(8) . . ?
C03U C13 C14 120.4(9) . . ?
C31 C30 F7 121.5(7) . . ?
C31 C30 C29 119.1(7) . . ?
F7 C30 C29 119.4(7) . . ?
C61 C1 C2 126.0(7) . . ?
C61 C1 S00B 124.3(6) . . ?
C2 C1 S00B 109.7(6) . . ?
F30 C02X C02F 118.6(7) . . ?
F30 C02X C030 118.5(7) . . ?
C02F C02X C030 122.9(8) . . ?
C40 C39 C38 114.8(7) . . ?
C40 C39 H39 122.6 . . ?
C38 C39 H39 122.6 . . ?
F29 C030 C02E 121.1(7) . . ?
F29 C030 C02X 119.6(7) . . ?
C02E C030 C02X 119.2(7) . . ?
C69 C68 C95 114.1(7) . 2_656 ?
C69 C68 H68 123.0 . . ?
C95 C68 H68 123.0 2_656 . ?
C91 C90 C89 126.2(7) . . ?
C91 C90 C02F 118.1(6) . . ?
C89 C90 C02F 115.6(7) . . ?
C15 C16 C17 114.2(7) . . ?
C15 C16 H16 122.9 . . ?
C17 C16 H16 122.9 . . ?
C79 C78 C71 126.6(7) . . ?
C79 C78 S00C 109.5(6) . . ?
C71 C78 S00C 123.7(6) . . ?
C93 C92 C91 114.9(7) . . ?
C93 C92 H92 122.6 . . ?
C91 C92 H92 122.6 . . ?
C1 C61 C60 129.3(7) . . ?
C1 C61 C62 117.7(6) . . ?
C60 C61 C62 113.0(7) . . ?
C22 C21 C20 112.4(7) . . ?
C22 C21 H21 123.8 . . ?
C20 C21 H21 123.8 . . ?
C92 C93 C94 115.1(7) . . ?
C92 C93 H93 122.5 . . ?
C94 C93 H93 122.5 . . ?
C89 C88 C87 113.5(8) . . ?
C89 C88 H88 123.3 . . ?
C87 C88 H88 123.3 . . ?
C52 C51 C50 113.1(7) . . ?
C52 C51 H51 123.4 . . ?
C50 C51 H51 123.4 . . ?
C32 C31 C30 121.1(8) . . ?
C32 C31 F8 119.5(7) . . ?
C30 C31 F8 119.4(7) . . ?
C11 C10 C14 114.1(7) . . ?
C11 C10 C9 125.7(7) . . ?
C14 C10 C9 120.1(7) . . ?
C81 C80 C79 113.7(7) . . ?
C81 C80 H80 123.2 . . ?
C79 C80 H80 123.2 . . ?
C82 C83 C84 112.7(7) . . ?
C82 C83 H83 123.6 . . ?
C84 C83 H83 123.6 . . ?
C59 C60 C61 127.8(8) . . ?
C59 C60 S00E 109.8(6) . . ?
C61 C60 S00E 122.4(6) . . ?
C59 C58 C57 113.9(7) . . ?
C59 C58 H58 123.0 . . ?
C57 C58 H58 123.0 . . ?
C2 C3 C4 115.4(7) . . ?
C2 C3 H3 122.3 . . ?
C4 C3 H3 122.3 . . ?
C6 C7 C8 113.8(7) . . ?
C6 C7 H7 123.1 . . ?
C8 C7 H7 123.1 . . ?
F16 C67 C62 119.5(8) . . ?
F16 C67 C66 116.0(8) . . ?
C62 C67 C66 124.4(9) . . ?
C87 C86 C85 129.0(7) . . ?
C87 C86 S00D 110.4(6) . . ?
C85 C86 S00D 120.6(6) . . ?
C84 C85 C86 128.4(7) . . ?
C84 C85 S00F 110.0(6) . . ?
C86 C85 S00F 121.5(6) . . ?
C83 C82 C81 128.8(7) . . ?
C83 C82 S00F 111.0(6) . . ?
C81 C82 S00F 120.2(6) . . ?
C23 C24 C25 112.5(7) . . ?
C23 C24 H24 123.8 . . ?
C25 C24 H24 123.8 . . ?
C5 C4 C3 127.7(7) . . ?
C5 C4 S00B 123.5(6) . . ?
C3 C4 S00B 108.8(6) . . ?
C80 C81 C82 129.0(7) . . ?
C80 C81 S00C 110.6(5) . . ?
C82 C81 S00C 120.4(6) . . ?
C3 C2 C1 113.4(7) . . ?
C3 C2 H2 123.3 . . ?
C1 C2 H2 123.3 . . ?
C19 C20 C21 114.2(7) . . ?
C19 C20 H20 122.9 . . ?
C21 C20 H20 122.9 . . ?
C60 C59 C58 114.7(8) . . ?
C60 C59 H59 122.7 . . ?
C58 C59 H59 122.7 . . ?
C68 C69 C70 114.7(7) . . ?
C68 C69 H69 122.7 . . ?
C70 C69 H69 122.7 . . ?
F3 C03U C13 121.9(9) . . ?
F3 C03U C12 119.5(8) . . ?
C13 C03U C12 118.6(8) . . ?
C36 C35 C34 114.8(7) . . ?
C36 C35 H35 122.6 . . ?
C34 C35 H35 122.6 . . ?
C48 C43 C44 117.8(10) . . ?
C48 C43 C42 120.6(10) . . ?
C44 C43 C42 121.6(9) . . ?
C51 C50 C49 114.8(7) . . ?
C51 C50 H50 122.6 . . ?
C49 C50 H50 122.6 . . ?
F4 C12 C11 119.1(8) . . ?
F4 C12 C03U 120.0(8) . . ?
C11 C12 C03U 120.9(8) . . ?
F20 C63 C62 119.7(9) . . ?
F20 C63 C64 119.7(9) . . ?
C62 C63 C64 120.6(9) . . ?
C85 C84 C83 113.5(7) . . ?
C85 C84 H84 123.2 . . ?
C83 C84 H84 123.2 . . ?
C86 C87 C88 113.6(7) . . ?
C86 C87 H87 123.2 . . ?
C88 C87 H87 123.2 . . ?
C65 C64 F19 121.0(10) . . ?
C65 C64 C63 121.1(10) . . ?
F19 C64 C63 117.8(10) . . ?
C64 C65 F18 118.8(11) . . ?
C64 C65 C66 120.6(10) . . ?
F18 C65 C66 120.6(11) . . ?
F15 C44 C43 118.8(9) . . ?
F15 C44 C45 121.3(11) . . ?
C43 C44 C45 120.0(11) . . ?
C46 C47 F12 129.0(10) . . ?
C46 C47 C48 117.4(11) . . ?
F12 C47 C48 113.4(10) . . ?
F11 C48 C43 122.0(9) . . ?
F11 C48 C47 118.5(10) . . ?
C43 C48 C47 119.5(11) . . ?
F17 C66 C65 121.0(9) . . ?
F17 C66 C67 121.6(10) . . ?
C65 C66 C67 117.5(10) . . ?
C47 C46 C45 126.4(11) . . ?
C47 C46 F13 116.7(10) . . ?
C45 C46 F13 116.8(11) . . ?
C46 C45 F14 125.3(10) . . ?
C46 C45 C44 118.8(12) . . ?
F14 C45 C44 115.9(10) . . ?

loop_
_geom_bond_atom_site_label_1
_geom_bond_atom_site_label_2
_geom_bond_distance
_geom_bond_site_symmetry_2
_geom_bond_publ_flag
S001 C23 1.729(7) . ?
S001 C26 1.730(7) . ?
S002 C19 1.730(7) . ?
S002 C22 1.742(7) . ?
S003 C18 1.731(8) . ?
S003 C15 1.753(7) . ?
S004 C41 1.752(8) . ?
S004 C38 1.760(7) . ?
S005 C95 1.765(8) 2_656 ?
S005 C70 1.765(7) . ?
S006 C5 1.767(8) . ?
S006 C8 1.772(8) . ?
S007 C52 1.728(7) . ?
S007 C49 1.747(8) . ?
S008 C94 1.750(7) . ?
S008 C91 1.769(8) . ?
S009 C56 1.730(7) . ?
S009 C53 1.733(8) . ?
S00A C37 1.742(7) . ?
S00A C34 1.762(7) . ?
S00B C1 1.750(8) . ?
S00B C4 1.755(8) . ?
S00C C81 1.739(8) . ?
S00C C78 1.740(7) . ?
S00D C86 1.720(7) . ?
S00D C89 1.746(8) . ?
S00E C57 1.728(7) . ?
S00E C60 1.748(8) . ?
S00F C82 1.724(8) . ?
S00F C85 1.726(7) . ?
F6 C29 1.347(8) . ?
F10 C33 1.323(8) . ?
F21 C73 1.343(8) . ?
F1 C14 1.347(8) . ?
F9 C32 1.341(8) . ?
F5 C11 1.344(9) . ?
F25 C77 1.347(7) . ?
F8 C31 1.373(9) . ?
F28 C02E 1.359(8) . ?
F24 C76 1.340(8) . ?
F26 C02M 1.339(8) . ?
F22 C74 1.365(8) . ?
F7 C30 1.362(8) . ?
F2 C13 1.340(9) . ?
F23 C75 1.343(8) . ?
F27 C026 1.332(9) . ?
F30 C02X 1.343(9) . ?
F4 C12 1.359(8) . ?
F3 C03U 1.346(9) . ?
F29 C030 1.346(8) . ?
F16 C67 1.367(10) . ?
F11 C48 1.343(12) . ?
F20 C63 1.333(10) . ?
F18 C65 1.343(10) . ?
F15 C44 1.303(11) . ?
F17 C66 1.330(10) . ?
F19 C64 1.357(10) . ?
F12 C47 1.369(12) . ?
C73 C72 1.341(9) . ?
C73 C74 1.384(10) . ?
C9 C8 1.402(10) . ?
C9 C15 1.444(9) . ?
C9 C10 1.473(10) . ?
C72 C77 1.377(9) . ?
C72 C71 1.502(9) . ?
C77 C76 1.398(10) . ?
C27 C34 1.377(10) . ?
C27 C26 1.441(9) . ?
C27 C28 1.490(10) . ?
C56 C55 1.373(10) . ?
C56 C57 1.437(9) . ?
C37 C38 1.379(9) . ?
C37 C36 1.423(10) . ?
C71 C70 1.373(10) . ?
C71 C78 1.445(10) . ?
C26 C25 1.391(10) . ?
C33 C28 1.378(10) . ?
C33 C32 1.403(11) . ?
C38 C39 1.390(9) . ?
C94 C95 1.365(10) . ?
C94 C93 1.435(10) . ?
C55 C54 1.398(9) . ?
C55 H55 0.9500 . ?
C28 C29 1.399(10) . ?
C22 C21 1.348(10) . ?
C22 C23 1.459(9) . ?
C15 C16 1.379(10) . ?
C74 C75 1.388(10) . ?
C23 C24 1.368(10) . ?
C95 C68 1.422(10) 2_656 ?
C95 S005 1.765(8) 2_656 ?
C54 C53 1.359(10) . ?
C54 H54 0.9500 . ?
C53 C52 1.439(9) . ?
C76 C75 1.347(10) . ?
C57 C58 1.394(10) . ?
C49 C50 1.404(11) . ?
C49 C42 1.423(10) . ?
C70 C69 1.436(10) . ?
C89 C88 1.366(10) . ?
C89 C90 1.424(10) . ?
C14 C13 1.371(11) . ?
C14 C10 1.434(10) . ?
C026 C02E 1.362(10) . ?
C026 C02M 1.401(10) . ?
C40 C39 1.364(10) . ?
C40 C41 1.441(9) . ?
C40 H40 0.9500 . ?
C5 C4 1.358(10) . ?
C5 C6 1.422(10) . ?
C29 C30 1.380(10) . ?
C19 C20 1.379(10) . ?
C19 C18 1.433(9) . ?
C18 C17 1.372(10) . ?
C79 C78 1.391(10) . ?
C79 C80 1.392(10) . ?
C79 H79 0.9500 . ?
C42 C41 1.358(10) . ?
C42 C43 1.511(12) . ?
C02E C030 1.346(11) . ?
C02F C02X 1.371(10) . ?
C02F C02M 1.373(10) . ?
C02F C90 1.494(10) . ?
C34 C35 1.423(10) . ?
C91 C90 1.381(10) . ?
C91 C92 1.461(10) . ?
C62 C67 1.368(11) . ?
C62 C63 1.373(12) . ?
C62 C61 1.495(11) . ?
C17 C16 1.386(9) . ?
C17 H17 0.9500 . ?
C52 C51 1.378(10) . ?
C6 C7 1.369(10) . ?
C6 H6 0.9500 . ?
C11 C12 1.366(11) . ?
C11 C10 1.390(10) . ?
C25 C24 1.388(10) . ?
C25 H25 0.9500 . ?
F14 C45 1.357(12) . ?
C36 C35 1.341(10) . ?
C36 H36 0.9500 . ?
C32 C31 1.342(10) . ?
C8 C7 1.428(10) . ?
C13 C03U 1.366(11) . ?
C30 C31 1.349(10) . ?
C1 C61 1.392(10) . ?
C1 C2 1.427(10) . ?
C02X C030 1.387(11) . ?
C39 H39 0.9500 . ?
F13 C46 1.405(11) . ?
C68 C69 1.360(10) . ?
C68 C95 1.422(10) 2_656 ?
C68 H68 0.9500 . ?
C16 H16 0.9500 . ?
C92 C93 1.332(10) . ?
C92 H92 0.9500 . ?
C61 C60 1.441(10) . ?
C21 C20 1.410(10) . ?
C21 H21 0.9500 . ?
C93 H93 0.9500 . ?
C88 C87 1.412(11) . ?
C88 H88 0.9500 . ?
C51 C50 1.397(10) . ?
C51 H51 0.9500 . ?
C80 C81 1.370(10) . ?
C80 H80 0.9500 . ?
C83 C82 1.371(10) . ?
C83 C84 1.416(10) . ?
C83 H83 0.9500 . ?
C60 C59 1.361(11) . ?
C58 C59 1.369(10) . ?
C58 H58 0.9500 . ?
C3 C2 1.358(11) . ?
C3 C4 1.417(10) . ?
C3 H3 0.9500 . ?
C7 H7 0.9500 . ?
C67 C66 1.399(12) . ?
C86 C87 1.374(11) . ?
C86 C85 1.429(10) . ?
C85 C84 1.381(11) . ?
C82 C81 1.440(10) . ?
C24 H24 0.9500 . ?
C2 H2 0.9500 . ?
C20 H20 0.9500 . ?
C59 H59 0.9500 . ?
C69 H69 0.9500 . ?
C03U C12 1.390(12) . ?
C35 H35 0.9500 . ?
C43 C48 1.369(14) . ?
C43 C44 1.400(14) . ?
C50 H50 0.9500 . ?
C63 C64 1.411(13) . ?
C84 H84 0.9500 . ?
C87 H87 0.9500 . ?
C64 C65 1.337(13) . ?
C65 C66 1.361(13) . ?
C44 C45 1.408(13) . ?
C47 C46 1.285(13) . ?
C47 C48 1.465(13) . ?
C46 C45 1.293(14) . ?
